data_7715403
loop_
_publ_author_name
'Yang, Lu'
'Wen, Xin'
'Yang, Tian'
'Hu, Qian-Qian'
'Liu, Jia-Ting'
'Yin, Hai-Yan'
'Ablez, Abdusalam'
'Feng, Mei-Ling'
'Huang, Xiao-Ying'

_publ_section_title
;
 (C<sub>6</sub>H<sub>15</sub>N<sub>3</sub>)<sub>1.3</sub>(NH<sub>4</sub>)<sub>1.5</sub>H<sub>1.5</sub>In<sub>3</sub>SnS<sub>8</sub>:
 a layered metal sulfide based on supertetrahedral T2 clusters with
 photoelectric response and ion exchange properties.
;
_journal_issue 13
_journal_name_full 'Dalton transactions (Cambridge, England : 2003)'
_journal_page_first 6063
_journal_page_last 6069
_journal_paper_doi 10.1039/d4dt00262h
_journal_volume 53
_journal_year 2024
_chemical_formula_sum 'C7.8 H27 In3 N5.4 S8 Sn'
_chemical_formula_weight 916.18
_space_group_crystal_system monoclinic
_space_group_IT_number 15
_space_group_name_Hall '-C 2yc'
_space_group_name_H-M_alt 'C 1 2/c 1'
_audit_creation_method SHELXL-2018/3
_audit_update_record
;
2024-01-26 deposited with the CCDC.	2024-03-05 downloaded from the CCDC.
;
_cell_angle_alpha 90
_cell_angle_beta 97.750(2)
_cell_angle_gamma 90
_cell_formula_units_Z 4
_cell_length_a 11.0236(3)
_cell_length_b 11.0240(3)
_cell_length_c 21.0862(6)
_cell_measurement_reflns_used 16207
_cell_measurement_temperature 293(2)
_cell_measurement_theta_max 30.5560
_cell_measurement_theta_min 2.6110
_cell_volume 2539.08(12)
_computing_structure_refinement 'SHELXL-2018/3 (Sheldrick, 2018)'
_diffrn_ambient_temperature 293(2)
_diffrn_measured_fraction_theta_full 1.000
_diffrn_measured_fraction_theta_max 1.000
_diffrn_measurement_device_type 'XtaLAB Synergy R, HyPix'
_diffrn_radiation_type MoK\a
_diffrn_radiation_wavelength 0.71073
_diffrn_reflns_av_unetI/netI 0.0227
_diffrn_reflns_Laue_measured_fraction_full 1.000
_diffrn_reflns_Laue_measured_fraction_max 1.000
_diffrn_reflns_limit_h_max 12
_diffrn_reflns_limit_h_min -13
_diffrn_reflns_limit_k_max 13
_diffrn_reflns_limit_k_min -12
_diffrn_reflns_limit_l_max 24
_diffrn_reflns_limit_l_min -5
_diffrn_reflns_number 2251
_diffrn_reflns_point_group_measured_fraction_full 1.000
_diffrn_reflns_point_group_measured_fraction_max 1.000
_diffrn_reflns_theta_full 25.024
_diffrn_reflns_theta_max 25.024
_diffrn_reflns_theta_min 1.949
_exptl_absorpt_coefficient_mu 4.327
_exptl_crystal_colour yellow
_exptl_crystal_density_diffrn 2.397
_exptl_crystal_description plate
_exptl_crystal_F_000 1746
_refine_diff_density_max 0.975
_refine_diff_density_min -1.505
_refine_diff_density_rms 0.150
_refine_ls_extinction_method none
_refine_ls_goodness_of_fit_ref 1.182
_refine_ls_hydrogen_treatment undef
_refine_ls_matrix_type full
_refine_ls_number_parameters 57
_refine_ls_number_reflns 2251
_refine_ls_number_restraints 0
_refine_ls_restrained_S_all 1.182
_refine_ls_R_factor_all 0.0474
_refine_ls_R_factor_gt 0.0408
_refine_ls_shift/su_max 0.000
_refine_ls_shift/su_mean 0.000
_refine_ls_structure_factor_coef Fsqd
_refine_ls_weighting_details 'w=1/[\s^2^(Fo^2^)+(0.0305P)^2^+49.4379P] where P=(Fo^2^+2Fc^2^)/3'
_refine_ls_weighting_scheme calc
_refine_ls_wR_factor_gt 0.1049
_refine_ls_wR_factor_ref 0.1089
_reflns_Friedel_coverage 0.000
_reflns_number_gt 1820
_reflns_number_total 2251
_reflns_threshold_expression 'I > 2\s(I)'
_cod_data_source_file d4dt00262h2.cif
_cod_data_source_block x_tw_Sq
_cod_depositor_comments 'Adding full bibliography for 7715403.cif.'
_cod_original_sg_symbol_H-M 'C 2/c'
_cod_original_formula_sum 'C7.80 H27 In3 N5.40 S8 Sn'
_cod_database_code 7715403
_shelx_shelxl_version_number 2018/3
_shelx_space_group_comment
;
The symmetry employed for this shelxl refinement is uniquely defined
by the following loop, which should always be used as a source of
symmetry information in preference to the above space-group names.
They are only intended as comments.
;

loop_
_space_group_symop_operation_xyz
'x, y, z'
'-x, y, -z+1/2'
'x+1/2, y+1/2, z'
'-x+1/2, y+1/2, -z+1/2'
'-x, -y, -z'
'x, -y, z-1/2'
'-x+1/2, -y+1/2, -z'
'x+1/2, -y+1/2, z-1/2'

loop_
_atom_site_label
_atom_site_type_symbol
_atom_site_fract_x
_atom_site_fract_y
_atom_site_fract_z
_atom_site_U_iso_or_equiv
_atom_site_adp_type
_atom_site_occupancy
_atom_site_site_symmetry_order
_atom_site_calc_flag
_atom_site_refinement_flags_posn
_atom_site_refinement_flags_adp
_atom_site_refinement_flags_occupancy
_atom_site_disorder_assembly
_atom_site_disorder_group
In1 In 0.64107(5) 0.05761(5) 0.31591(3) 0.0370(2) Uani 0.75 1 d . . P . .
In2 In 0.60757(5) 0.30606(5) 0.18435(3) 0.0387(2) Uani 0.75 1 d . . P . .
Sn1 Sn 0.64107(5) 0.05761(5) 0.31591(3) 0.0370(2) Uani 0.25 1 d . . P . .
Sn2 Sn 0.60757(5) 0.30606(5) 0.18435(3) 0.0387(2) Uani 0.25 1 d . . P . .
S1 S 0.75966(19) 0.1820(2) 0.25070(13) 0.0473(6) Uani 1 1 d . . . . .
S2 S 0.500000 0.4409(3) 0.250000 0.0507(9) Uani 1 2 d S T P . .
S3 S 0.500000 -0.0776(3) 0.250000 0.0463(8) Uani 1 2 d S T P . .
S4 S 0.5340(3) 0.1811(3) 0.38704(13) 0.0670(8) Uani 1 1 d . . . . .
S5 S 0.7842(3) -0.0697(3) 0.38579(13) 0.0660(8) Uani 1 1 d . . . . .

loop_
_atom_site_aniso_label
_atom_site_aniso_U_11
_atom_site_aniso_U_22
_atom_site_aniso_U_33
_atom_site_aniso_U_23
_atom_site_aniso_U_13
_atom_site_aniso_U_12
In1 0.0271(3) 0.0279(3) 0.0560(4) 0.0003(3) 0.0056(3) 0.0060(2)
In2 0.0293(3) 0.0300(3) 0.0572(4) 0.0013(3) 0.0071(3) -0.0071(2)
Sn1 0.0271(3) 0.0279(3) 0.0560(4) 0.0003(3) 0.0056(3) 0.0060(2)
Sn2 0.0293(3) 0.0300(3) 0.0572(4) 0.0013(3) 0.0071(3) -0.0071(2)
S1 0.0283(10) 0.0373(12) 0.0771(18) 0.0038(11) 0.0096(11) 0.0012(9)
S2 0.0433(18) 0.0279(16) 0.083(3) 0.000 0.0153(18) 0.000
S3 0.0358(16) 0.0236(14) 0.079(2) 0.000 0.0051(16) 0.000
S4 0.0722(18) 0.077(2) 0.0513(16) -0.0031(14) 0.0062(14) 0.0457(16)
S5 0.0759(18) 0.0758(19) 0.0449(15) -0.0024(13) 0.0028(13) 0.0499(16)

loop_
_atom_type_symbol
_atom_type_description
_atom_type_scat_dispersion_real
_atom_type_scat_dispersion_imag
_atom_type_scat_source
C C 0.0033 0.0016 'International Tables Vol C Tables 4.2.6.8 and 6.1.1.4'
H H 0.0000 0.0000 'International Tables Vol C Tables 4.2.6.8 and 6.1.1.4'
S S 0.1246 0.1234 'International Tables Vol C Tables 4.2.6.8 and 6.1.1.4'
In In -0.7276 1.3100 'International Tables Vol C Tables 4.2.6.8 and 6.1.1.4'
Sn Sn -0.6537 1.4246 'International Tables Vol C Tables 4.2.6.8 and 6.1.1.4'
N N 0.0061 0.0033 'International Tables Vol C Tables 4.2.6.8 and 6.1.1.4'

loop_
_geom_angle_atom_site_label_1
_geom_angle_atom_site_label_2
_geom_angle_atom_site_label_3
_geom_angle
_geom_angle_site_symmetry_1
_geom_angle_site_symmetry_3
_geom_angle_publ_flag
S1 In1 S4 111.85(11) . . ?
S1 In1 S3 111.69(7) . . ?
S4 In1 S3 111.43(9) . . ?
S1 In1 S5 108.05(10) . . ?
S4 In1 S5 105.96(9) . . ?
S3 In1 S5 107.53(10) . . ?
S5 In2 S4 105.48(9) 4_655 2_655 ?
S5 In2 S2 108.41(10) 4_655 . ?
S4 In2 S2 111.93(9) 2_655 . ?
S5 In2 S1 107.84(10) 4_655 . ?
S4 In2 S1 111.60(10) 2_655 . ?
S2 In2 S1 111.28(7) . . ?
In1 S1 In2 104.94(8) . . ?
In2 S2 In2 105.09(12) 2_655 . ?
In1 S3 In1 104.96(12) 2_655 . ?
In2 S4 In1 104.90(11) 2_655 . ?
In2 S5 In1 106.53(10) 4_645 . ?

loop_
_geom_bond_atom_site_label_1
_geom_bond_atom_site_label_2
_geom_bond_distance
_geom_bond_site_symmetry_2
_geom_bond_publ_flag
In1 S1 2.442(2) . ?
In1 S4 2.444(3) . ?
In1 S3 2.4470(19) . ?
In1 S5 2.450(3) . ?
In2 S5 2.442(3) 4_655 ?
In2 S4 2.443(3) 2_655 ?
In2 S2 2.444(2) . ?
In2 S1 2.451(2) . ?
